data_2015011
loop_
_publ_author_name
'Myung, Sunnie'
'Pink, Maren'
'Baik, Mu-Hyun'
'Clemmer, David E.'

_publ_section_title
;
 <small>DL</small>-Proline
;
_journal_coeditor_code GG1265
_journal_issue 8
_journal_name_full 'Acta Crystallographica Section C'
_journal_page_first o506
_journal_page_last o508
_journal_paper_doi 10.1107/S0108270105021001
_journal_volume 61
_journal_year 2005
_chemical_formula_iupac 'C5 H9 N O2'
_chemical_formula_moiety 'C5 H9 N O2'
_chemical_formula_sum 'C5 H9 N O2'
_chemical_formula_weight 115.13
_chemical_melting_point 481
_chemical_name_common DL-proline
_chemical_name_systematic
;
DL-proline
;
_space_group_IT_number 14
_symmetry_cell_setting monoclinic
_symmetry_space_group_name_Hall '-P 2ybc'
_symmetry_space_group_name_H-M 'P 1 21/c 1'
_atom_sites_solution_hydrogens geom
_atom_sites_solution_primary direct
_atom_sites_solution_secondary difmap
_audit_creation_method SHELXL-97
_cell_angle_alpha 90.00
_cell_angle_beta 97.041(2)
_cell_angle_gamma 90.00
_cell_formula_units_Z 4
_cell_length_a 8.9906(6)
_cell_length_b 5.2987(4)
_cell_length_c 11.4786(8)
_cell_measurement_reflns_used 1925
_cell_measurement_temperature 120(2)
_cell_measurement_theta_max 50.0
_cell_measurement_theta_min 2.3
_cell_volume 542.70(7)
_computing_cell_refinement 'SAINT (Bruker, 2003)'
_computing_data_collection 'SMART (Bruker, 2001)'
_computing_data_reduction SAINT
_computing_molecular_graphics 'SHELXTL (Bruker, 2003), XTEL (local library) and PLATON (Spek, 2002)'
_computing_publication_material SHELXTL
_computing_structure_refinement 'SHELXL97 (Sheldrick, 1997)'
_computing_structure_solution 'SHELXS97 (Sheldrick, 1990)'
_diffrn_ambient_temperature 120(2)
_diffrn_detector_area_resol_mean 44.52
_diffrn_measured_fraction_theta_full 1.00
_diffrn_measured_fraction_theta_max 1.00
_diffrn_measurement_device 'three-circle goniometer with fixed chi'
_diffrn_measurement_device_type 'Bruker SMART 6000'
_diffrn_measurement_method \w-scans
_diffrn_radiation_monochromator graphite
_diffrn_radiation_source 'fine-focus sealed tube'
_diffrn_radiation_type MoK\a
_diffrn_radiation_wavelength 0.71073
_diffrn_reflns_av_R_equivalents 0.0206
_diffrn_reflns_av_sigmaI/netI 0.0211
_diffrn_reflns_limit_h_max 10
_diffrn_reflns_limit_h_min -10
_diffrn_reflns_limit_k_max 5
_diffrn_reflns_limit_k_min -6
_diffrn_reflns_limit_l_max 12
_diffrn_reflns_limit_l_min -13
_diffrn_reflns_number 3327
_diffrn_reflns_theta_full 25.0
_diffrn_reflns_theta_max 25.02
_diffrn_reflns_theta_min 2.28
_diffrn_standards_decay_% 0.0
_diffrn_standards_interval_time 126
_diffrn_standards_number 180
_exptl_absorpt_coefficient_mu 0.109
_exptl_absorpt_correction_T_max 0.990
_exptl_absorpt_correction_T_min 0.974
_exptl_absorpt_correction_type multi-scan
_exptl_absorpt_process_details '(SADABS; Blessing, 1995)'
_exptl_crystal_colour colorless
_exptl_crystal_density_diffrn 1.409
_exptl_crystal_density_method 'not measured'
_exptl_crystal_description block
_exptl_crystal_F_000 248
_exptl_crystal_size_max 0.24
_exptl_crystal_size_mid 0.11
_exptl_crystal_size_min 0.10
_refine_diff_density_max 0.372
_refine_diff_density_min -0.187
_refine_ls_extinction_method none
_refine_ls_goodness_of_fit_ref 1.059
_refine_ls_hydrogen_treatment mixed
_refine_ls_matrix_type full
_refine_ls_number_parameters 87
_refine_ls_number_reflns 963
_refine_ls_number_restraints 0
_refine_ls_restrained_S_all 1.059
_refine_ls_R_factor_all 0.0430
_refine_ls_R_factor_gt 0.0395
_refine_ls_shift/su_max 0.000
_refine_ls_shift/su_mean 0.000
_refine_ls_structure_factor_coef Fsqd
_refine_ls_weighting_details 'w=1/[\s^2^(Fo^2^)+(0.0745P)^2^+0.1713P] where P=(Fo^2^+2Fc^2^)/3'
_refine_ls_weighting_scheme calc
_refine_ls_wR_factor_gt 0.1103
_refine_ls_wR_factor_ref 0.1137
_reflns_number_gt 855
_reflns_number_total 963
_reflns_threshold_expression I>2\s(I)
_cod_data_source_file gg1265.cif
_cod_data_source_block I
_cod_original_sg_symbol_H-M 'P 21/c'
_cod_database_code 2015011
_cod_database_fobs_code 2015011

loop_
_symmetry_equiv_pos_as_xyz
'x, y, z'
'-x, y+1/2, -z+1/2'
'-x, -y, -z'
'x, -y-1/2, z-1/2'

loop_
_atom_site_label
_atom_site_fract_x
_atom_site_fract_y
_atom_site_fract_z
_atom_site_U_iso_or_equiv
_atom_site_adp_type
_atom_site_calc_flag
_atom_site_refinement_flags
_atom_site_occupancy
_atom_site_disorder_assembly
_atom_site_disorder_group
_atom_site_type_symbol
C1 0.14911(15) 0.6303(3) 0.20445(11) 0.0172(4) Uani d . 1 . . C
O1 0.08960(12) 0.72120(18) 0.10706(9) 0.0206(3) Uani d . 1 . . O
O2 0.18382(13) 0.74758(19) 0.29715(9) 0.0254(3) Uani d . 1 . . O
N1 0.13004(14) 0.2269(2) 0.09138(11) 0.0178(3) Uani d . 1 . . N
H1N 0.1100(19) 0.059(4) 0.1016(15) 0.025(4) Uiso d . 1 . . H
H1M 0.044(2) 0.295(4) 0.0555(16) 0.026(5) Uiso d . 1 . . H
C2 0.18069(15) 0.3453(3) 0.20726(11) 0.0164(4) Uani d . 1 . . C
H2 0.1307 0.2626 0.2705 0.020 Uiso calc R 1 . . H
C3 0.34771(16) 0.2873(3) 0.22334(13) 0.0207(4) Uani d . 1 . . C
H3A 0.3669 0.1100 0.2480 0.031(4) Uiso calc R 1 . . H
H3B 0.4025 0.4008 0.2823 0.031(5) Uiso calc R 1 . . H
C4 0.39296(17) 0.3345(3) 0.10138(13) 0.0264(4) Uani d . 1 . . C
H4A 0.4830 0.2351 0.0893 0.041(6) Uiso calc R 1 . . H
H4B 0.4141 0.5156 0.0901 0.034(5) Uiso calc R 1 . . H
C5 0.25664(19) 0.2483(3) 0.01675(13) 0.0243(4) Uani d . 1 . . C
H5A 0.2323 0.3736 -0.0467 0.033(5) Uiso calc R 1 . . H
H5B 0.2764 0.0834 -0.0189 0.041(5) Uiso calc R 1 . . H

loop_
_atom_site_aniso_label
_atom_site_aniso_U_11
_atom_site_aniso_U_22
_atom_site_aniso_U_33
_atom_site_aniso_U_12
_atom_site_aniso_U_13
_atom_site_aniso_U_23
C1 0.0204(7) 0.0145(8) 0.0171(7) -0.0007(5) 0.0041(5) -0.0005(6)
O1 0.0312(6) 0.0125(5) 0.0174(6) 0.0012(4) 0.0005(4) 0.0011(4)
O2 0.0402(7) 0.0179(6) 0.0174(6) 0.0009(4) 0.0011(5) -0.0042(4)
N1 0.0260(7) 0.0117(7) 0.0153(7) 0.0005(5) 0.0003(5) 0.0000(5)
C2 0.0243(7) 0.0129(7) 0.0120(7) -0.0012(5) 0.0015(5) -0.0005(5)
C3 0.0250(8) 0.0189(7) 0.0178(8) 0.0011(6) 0.0013(6) 0.0008(6)
C4 0.0288(8) 0.0295(9) 0.0222(8) 0.0012(7) 0.0076(6) 0.0022(6)
C5 0.0382(10) 0.0209(8) 0.0153(8) 0.0015(6) 0.0087(6) -0.0005(6)

loop_
_atom_type_symbol
_atom_type_description
_atom_type_scat_dispersion_real
_atom_type_scat_dispersion_imag
_atom_type_scat_source
C C 0.0033 0.0016 'International Tables Vol C Tables 4.2.6.8 and 6.1.1.4'
H H 0.0000 0.0000 'International Tables Vol C Tables 4.2.6.8 and 6.1.1.4'
N N 0.0061 0.0033 'International Tables Vol C Tables 4.2.6.8 and 6.1.1.4'
O O 0.0106 0.0060 'International Tables Vol C Tables 4.2.6.8 and 6.1.1.4'

loop_
_geom_angle_atom_site_label_1
_geom_angle_atom_site_label_2
_geom_angle_atom_site_label_3
_geom_angle
_geom_angle_publ_flag
O2 C1 O1 126.79(13) y
O2 C1 C2 116.66(12) y
O1 C1 C2 116.55(12) y
C2 N1 C5 107.78(11) y
C2 N1 H1N 109.7(11) n
C5 N1 H1N 108.5(11) n
C2 N1 H1M 112.9(11) n
C5 N1 H1M 111.8(12) n
H1N N1 H1M 106.0(15) n
N1 C2 C3 102.25(11) y
N1 C2 C1 111.08(11) y
C1 C2 C3 112.23(11) n
N1 C2 H2 110.3 n
C3 C2 H2 110.3 n
C1 C2 H2 110.3 n
C2 C3 C4 103.04(11) n
C2 C3 H3A 111.2 n
C4 C3 H3A 111.2 n
C2 C3 H3B 111.2 n
C4 C3 H3B 111.2 n
H3A C3 H3B 109.1 n
C3 C4 C5 104.46(12) n
C3 C4 H4A 110.9 n
C5 C4 H4A 110.9 n
C3 C4 H4B 110.9 n
C5 C4 H4B 110.9 n
H4A C4 H4B 108.9 n
N1 C5 C4 105.18(11) y
N1 C5 H5A 110.7 n
C4 C5 H5A 110.7 n
N1 C5 H5B 110.7 n
C4 C5 H5B 110.7 n
H5A C5 H5B 108.8 n

loop_
_geom_bond_atom_site_label_1
_geom_bond_atom_site_label_2
_geom_bond_site_symmetry_2
_geom_bond_distance
_geom_bond_publ_flag
C1 O2 . 1.2387(18) y
C1 O1 . 1.2733(17) y
C1 C2 . 1.5361(19) y
N1 C2 . 1.4907(18) y
N1 C5 . 1.5104(19) y
N1 H1N . 0.92(2) y
N1 H1M . 0.904(19) y
C2 C3 . 1.5217(19) n
C2 H2 . 1.0000 n
C3 C4 . 1.526(2) n
C3 H3A . 0.9900 n
C3 H3B . 0.9900 n
C4 C5 . 1.537(2) n
C4 H4A . 0.9900 n
C4 H4B . 0.9900 n
C5 H5A . 0.9900 n
C5 H5B . 0.9900 n

loop_
_geom_hbond_atom_site_label_D
_geom_hbond_atom_site_label_H
_geom_hbond_atom_site_label_A
_geom_hbond_site_symmetry_A
_geom_hbond_distance_DH
_geom_hbond_distance_HA
_geom_hbond_distance_DA
_geom_hbond_angle_DHA
N1 H1N O1 1_545 0.92(2) 1.80(2) 2.7129(15) 171.9(16)
N1 H1M O1 3_565 0.904(19) 2.094(19) 2.8392(16) 139.0(16)
C2 H2 O1 2_545 1.00 2.58 3.4857(17) 151
C5 H5A O2 4_575 0.99 2.69 3.6759(18) 173

loop_
_geom_torsion_atom_site_label_1
_geom_torsion_atom_site_label_2
_geom_torsion_atom_site_label_3
_geom_torsion_atom_site_label_4
_geom_torsion
_geom_torsion_publ_flag
C5 N1 C2 C3 -32.85(13) n
C5 N1 C2 C1 87.06(13) n
O2 C1 C2 N1 178.49(12) y
O1 C1 C2 N1 -1.34(17) y
O2 C1 C2 C3 -67.73(16) y
O1 C1 C2 C3 112.44(13) y
N1 C2 C3 C4 41.68(13) n
C1 C2 C3 C4 -77.42(14) n
C2 C3 C4 C5 -35.12(15) n
C2 N1 C5 C4 11.14(14) n
C3 C4 C5 N1 15.07(15) n

loop_
_cod_related_entry_id
_cod_related_entry_database
_cod_related_entry_code
1 ChemSpider 594
